data_1542796
loop_
_publ_author_name
'Dubey, Ritesh'
'Desiraju, Gautam R.'

_publ_section_title
;
 Combinatorial selection of molecular conformations and supramolecular
 synthons in quercetin cocrystal landscapes: a route to ternary solids
;
_journal_issue 4
_journal_name_full IUCrJ
_journal_page_first 402
_journal_page_last 408
_journal_paper_doi 10.1107/S2052252515009884
_journal_volume 2
_journal_year 2015
_chemical_formula_sum 'C27 H20 N2 O7'
_chemical_formula_weight 484.45
_chemical_name_systematic
;
 ?
;
_space_group_crystal_system monoclinic
_space_group_IT_number 15
_space_group_name_Hall '-C 2yc'
_space_group_name_H-M_alt 'C 1 2/c 1'
_symmetry_space_group_name_Hall '-C 2yc'
_symmetry_space_group_name_H-M 'C 1 2/c 1'
_atom_sites_solution_hydrogens mixed
_audit_creation_method SHELXL-2013
_cell_angle_alpha 90
_cell_angle_beta 101.912(7)
_cell_angle_gamma 90
_cell_formula_units_Z 8
_cell_length_a 21.831(5)
_cell_length_b 12.904(3)
_cell_length_c 15.876(4)
_cell_measurement_temperature 150(2)
_cell_volume 4376.1(18)
_computing_structure_refinement 'SHELXL-2013 (Sheldrick, 2013)'
_diffrn_ambient_temperature 150(2)
_diffrn_measured_fraction_theta_full 0.997
_diffrn_measured_fraction_theta_max 0.995
_diffrn_radiation_type MoK\a
_diffrn_radiation_wavelength 0.71073
_diffrn_reflns_av_R_equivalents 0.0705
_diffrn_reflns_av_unetI/netI 0.0606
_diffrn_reflns_laue_measured_fraction_full 0.997
_diffrn_reflns_laue_measured_fraction_max 0.995
_diffrn_reflns_limit_h_max 28
_diffrn_reflns_limit_h_min -28
_diffrn_reflns_limit_k_max 16
_diffrn_reflns_limit_k_min -16
_diffrn_reflns_limit_l_max 20
_diffrn_reflns_limit_l_min -20
_diffrn_reflns_number 18633
_diffrn_reflns_point_group_measured_fraction_full 0.997
_diffrn_reflns_point_group_measured_fraction_max 0.995
_diffrn_reflns_theta_full 25.242
_diffrn_reflns_theta_max 27.484
_diffrn_reflns_theta_min 3.041
_exptl_absorpt_coefficient_mu 0.108
_exptl_absorpt_correction_T_max 1.000
_exptl_absorpt_correction_T_min 0.777
_exptl_absorpt_correction_type multi-scan
_exptl_absorpt_process_details 'Jacobson, R. (1998) Private communication'
_exptl_crystal_colour Yellow-Red
_exptl_crystal_density_diffrn 1.471
_exptl_crystal_description Plate
_exptl_crystal_F_000 2016
_exptl_crystal_size_max 0.300
_exptl_crystal_size_mid 0.200
_exptl_crystal_size_min 0.120
_refine_diff_density_max 0.274
_refine_diff_density_min -0.323
_refine_diff_density_rms 0.058
_refine_ls_extinction_coef 0.0006(2)
_refine_ls_extinction_expression Fc^*^=kFc[1+0.001xFc^2^\l^3^/sin(2\q)]^-1/4^
_refine_ls_extinction_method SHELXL
_refine_ls_goodness_of_fit_ref 1.050
_refine_ls_hydrogen_treatment mixed
_refine_ls_matrix_type full
_refine_ls_number_parameters 354
_refine_ls_number_reflns 5006
_refine_ls_number_restraints 0
_refine_ls_restrained_S_all 1.050
_refine_ls_R_factor_all 0.0992
_refine_ls_R_factor_gt 0.0545
_refine_ls_shift/su_max 0.000
_refine_ls_shift/su_mean 0.000
_refine_ls_structure_factor_coef Fsqd
_refine_ls_weighting_details
;
 w=1/[\s^2^(Fo^2^)+(0.0666P)^2^+1.7713P]
 where P=(Fo^2^+2Fc^2^)/3
;
_refine_ls_weighting_scheme calc
_refine_ls_wR_factor_gt 0.1287
_refine_ls_wR_factor_ref 0.1497
_reflns_Friedel_coverage 0.000
_reflns_number_gt 3202
_reflns_number_total 5006
_reflns_threshold_expression 'I > 2\s(I)'
_cod_data_source_file lc5063.cif
_cod_data_source_block QDP_V
_cod_depositor_comments
;
The following automatic conversions were performed:

'_exptl_absorpt_correction_type' value 'Multi-scan' changed to
'multi-scan' according to
/usr/data/users/saulius/automatic-downloads/current/IUCr/lib/dictionaries/cif_core.dic
dictionary named 'cif_core.dic' version 2.4.2 from 2011-04-26.

Automatic conversion script
Id: cif_fix_values 4287 2015-11-16 14:04:37Z antanas 
;
_cod_original_cell_volume 4376.0(17)
_cod_database_code 1542796
_publcif_datablock.id {8ef442f8-28b7-40d5-a54e-858a26e8f417}

_shelx_space_group_comment
;
The symmetry employed for this shelxl refinement is uniquely defined
by the following loop, which should always be used as a source of
symmetry information in preference to the above space-group names.
They are only intended as comments.
;
_shelx_estimated_absorpt_t_min 0.968
_shelx_estimated_absorpt_t_max 0.987
_shelxl_version_number 2013-2

loop_
_space_group_symop_operation_xyz
'x, y, z'
'-x, y, -z+1/2'
'x+1/2, y+1/2, z'
'-x+1/2, y+1/2, -z+1/2'
'-x, -y, -z'
'x, -y, z-1/2'
'-x+1/2, -y+1/2, -z'
'x+1/2, -y+1/2, z-1/2'

loop_
_atom_site_label
_atom_site_type_symbol
_atom_site_fract_x
_atom_site_fract_y
_atom_site_fract_z
_atom_site_U_iso_or_equiv
_atom_site_adp_type
_atom_site_occupancy
_atom_site_site_symmetry_order
_atom_site_calc_flag
_atom_site_refinement_flags_posn
_atom_site_refinement_flags_adp
H21 H 0.0379(13) 0.065(2) 0.0950(17) 0.048(8) Uiso 1 1 d . .
H22 H 0.0531(13) -0.152(2) 0.1304(17) 0.047(8) Uiso 1 1 d . .
H1O H 0.1654(14) 0.532(2) 0.3618(18) 0.049(9) Uiso 1 1 d . .
H4O H 0.0952(14) 0.736(2) -0.1476(19) 0.053(9) Uiso 1 1 d . .
H5O H -0.1940(18) 0.767(3) -0.292(2) 0.088(12) Uiso 1 1 d . .
H6O H -0.2719(16) 0.638(3) -0.180(2) 0.079(11) Uiso 1 1 d . .
H2O H 0.2257(17) 0.685(3) 0.063(3) 0.093(13) Uiso 1 1 d . .
O7 O 0.01694(7) 0.61846(13) 0.05473(10) 0.0271(4) Uani 1 1 d . .
O4 O 0.05930(8) 0.72676(14) -0.13554(11) 0.0347(5) Uani 1 1 d . .
O3 O 0.17244(7) 0.71207(13) -0.02782(10) 0.0311(4) Uani 1 1 d . .
O2 O 0.23936(7) 0.66665(14) 0.12425(11) 0.0308(4) Uani 1 1 d . .
O6 O -0.23927(7) 0.67339(14) -0.20629(11) 0.0333(4) Uani 1 1 d . .
O1 O 0.12848(8) 0.53177(15) 0.32979(11) 0.0355(5) Uani 1 1 d . .
O5 O -0.14912(7) 0.75920(14) -0.27412(10) 0.0320(4) Uani 1 1 d . .
C9 C 0.01134(10) 0.65708(18) -0.02736(14) 0.0242(5) Uani 1 1 d . .
C6 C 0.12798(10) 0.64523(17) 0.08488(15) 0.0228(5) Uani 1 1 d . .
C8 C 0.06357(10) 0.68792(18) -0.05524(15) 0.0252(5) Uani 1 1 d . .
C10 C -0.05391(10) 0.66014(18) -0.07338(14) 0.0232(5) Uani 1 1 d . .
C7 C 0.12527(10) 0.68296(17) -0.00028(15) 0.0235(5) Uani 1 1 d . .
C4 C 0.18637(10) 0.59873(18) 0.22772(14) 0.0266(5) Uani 1 1 d . .
H4 H 0.2249 0.5942 0.2684 0.032 Uiso 1 1 calc R U
C11 C -0.07148(10) 0.70604(18) -0.15461(14) 0.0246(5) Uani 1 1 d . .
H11 H -0.0404 0.7349 -0.1815 0.030 Uiso 1 1 calc R U
C14 C -0.16330(10) 0.61962(18) -0.07870(15) 0.0259(5) Uani 1 1 d . .
H14 H -0.1945 0.5895 -0.0527 0.031 Uiso 1 1 calc R U
C2 C 0.07365(10) 0.57338(19) 0.19143(15) 0.0274(5) Uani 1 1 d . .
H2 H 0.0359 0.5512 0.2066 0.033 Uiso 1 1 calc R U
C5 C 0.18477(10) 0.63611(18) 0.14628(15) 0.0239(5) Uani 1 1 d . .
C15 C -0.10103(10) 0.61731(18) -0.03565(15) 0.0259(5) Uani 1 1 d . .
H15 H -0.0902 0.5865 0.0198 0.031 Uiso 1 1 calc R U
C12 C -0.13341(10) 0.70972(18) -0.19586(14) 0.0237(5) Uani 1 1 d . .
C3 C 0.13020(11) 0.56726(18) 0.24998(15) 0.0271(5) Uani 1 1 d . .
C13 C -0.18029(10) 0.66534(18) -0.15904(15) 0.0245(5) Uani 1 1 d . .
C1 C 0.07356(10) 0.61243(18) 0.11075(14) 0.0238(5) Uani 1 1 d . .
N1 N 0.25012(9) 0.02241(16) 0.07618(12) 0.0288(5) Uani 1 1 d . .
N2 N -0.15875(9) -0.10312(17) 0.15754(13) 0.0336(5) Uani 1 1 d . .
C18 C 0.12506(10) 0.00561(19) 0.09371(15) 0.0269(5) Uani 1 1 d . .
C20 C 0.22740(11) -0.0655(2) 0.10279(16) 0.0319(6) Uani 1 1 d . .
H20 H 0.2547 -0.1233 0.1151 0.038 Uiso 1 1 calc R U
C21 C 0.05978(11) 0.0015(2) 0.10428(17) 0.0326(6) Uani 1 1 d . .
C23 C -0.03430(11) -0.08597(19) 0.13739(15) 0.0295(6) Uani 1 1 d . .
C19 C 0.16669(11) -0.0767(2) 0.11331(16) 0.0333(6) Uani 1 1 d . .
H19 H 0.1533 -0.1403 0.1338 0.040 Uiso 1 1 calc R U
C16 C 0.20971(11) 0.10127(19) 0.05684(15) 0.0293(6) Uani 1 1 d . .
H16 H 0.2245 0.1641 0.0370 0.035 Uiso 1 1 calc R U
C17 C 0.14814(11) 0.09635(19) 0.06413(15) 0.0289(5) Uani 1 1 d . .
H17 H 0.1214 0.1545 0.0491 0.035 Uiso 1 1 calc R U
C22 C 0.03074(11) -0.0817(2) 0.12597(17) 0.0328(6) Uani 1 1 d . .
C27 C -0.06167(11) -0.1816(2) 0.14546(17) 0.0360(6) Uani 1 1 d . .
H27 H -0.0382 -0.2434 0.1445 0.043 Uiso 1 1 calc R U
C24 C -0.07145(11) 0.0013(2) 0.14033(17) 0.0355(6) Uani 1 1 d . .
H24 H -0.0550 0.0686 0.1353 0.043 Uiso 1 1 calc R U
C26 C -0.12290(11) -0.1865(2) 0.15489(18) 0.0373(6) Uani 1 1 d . .
H26 H -0.1407 -0.2529 0.1598 0.045 Uiso 1 1 calc R U
C25 C -0.13250(11) -0.0109(2) 0.15062(17) 0.0365(6) Uani 1 1 d . .
H25 H -0.1570 0.0495 0.1529 0.044 Uiso 1 1 calc R U

loop_
_atom_site_aniso_label
_atom_site_aniso_U_11
_atom_site_aniso_U_22
_atom_site_aniso_U_33
_atom_site_aniso_U_23
_atom_site_aniso_U_13
_atom_site_aniso_U_12
O7 0.0163(8) 0.0407(10) 0.0242(9) 0.0064(8) 0.0038(6) 0.0003(7)
O4 0.0166(9) 0.0601(12) 0.0276(9) 0.0109(9) 0.0052(7) -0.0004(8)
O3 0.0188(8) 0.0451(11) 0.0301(9) 0.0041(8) 0.0068(7) -0.0027(7)
O2 0.0172(8) 0.0466(11) 0.0286(10) 0.0031(8) 0.0044(7) -0.0040(7)
O6 0.0137(8) 0.0511(12) 0.0339(10) 0.0059(9) 0.0023(7) -0.0022(7)
O1 0.0240(9) 0.0559(13) 0.0259(10) 0.0094(9) 0.0036(7) -0.0015(8)
O5 0.0182(9) 0.0517(11) 0.0262(9) 0.0079(8) 0.0052(7) 0.0037(7)
C9 0.0218(11) 0.0288(13) 0.0225(12) 0.0020(10) 0.0055(9) 0.0009(9)
C6 0.0184(11) 0.0245(13) 0.0257(12) -0.0011(10) 0.0050(9) 0.0011(9)
C8 0.0203(11) 0.0310(13) 0.0244(12) 0.0015(10) 0.0053(9) 0.0019(9)
C10 0.0167(11) 0.0284(13) 0.0245(12) -0.0021(10) 0.0044(9) 0.0012(9)
C7 0.0195(11) 0.0269(13) 0.0249(12) -0.0029(10) 0.0066(9) 0.0023(9)
C4 0.0173(11) 0.0357(14) 0.0256(12) 0.0005(11) 0.0017(9) 0.0005(9)
C11 0.0185(11) 0.0309(13) 0.0258(12) 0.0012(10) 0.0080(9) -0.0002(9)
C14 0.0194(11) 0.0319(13) 0.0282(13) 0.0005(11) 0.0086(9) -0.0017(9)
C2 0.0189(11) 0.0365(14) 0.0276(13) 0.0009(11) 0.0068(9) 0.0000(10)
C5 0.0187(11) 0.0265(13) 0.0266(13) -0.0030(10) 0.0049(9) -0.0023(9)
C15 0.0241(12) 0.0293(13) 0.0251(12) 0.0006(11) 0.0068(9) -0.0014(10)
C12 0.0190(11) 0.0304(13) 0.0217(12) 0.0012(10) 0.0041(9) 0.0025(9)
C3 0.0264(12) 0.0298(13) 0.0258(13) 0.0009(11) 0.0073(9) 0.0017(10)
C13 0.0147(10) 0.0311(13) 0.0277(13) -0.0033(10) 0.0046(9) 0.0003(9)
C1 0.0161(11) 0.0278(13) 0.0266(12) -0.0010(10) 0.0021(9) 0.0017(9)
N1 0.0251(10) 0.0355(12) 0.0267(11) -0.0009(9) 0.0073(8) 0.0000(9)
N2 0.0212(11) 0.0443(14) 0.0360(12) 0.0034(10) 0.0075(9) -0.0017(9)
C18 0.0222(12) 0.0329(14) 0.0258(12) -0.0026(11) 0.0053(9) -0.0013(10)
C20 0.0264(13) 0.0340(14) 0.0356(14) 0.0014(12) 0.0068(10) 0.0031(10)
C21 0.0246(13) 0.0362(15) 0.0373(15) 0.0016(12) 0.0069(11) 0.0024(11)
C23 0.0227(12) 0.0372(15) 0.0290(13) -0.0001(11) 0.0063(10) -0.0019(10)
C19 0.0307(13) 0.0327(14) 0.0383(15) 0.0019(12) 0.0115(11) -0.0006(11)
C16 0.0274(13) 0.0325(14) 0.0287(13) 0.0007(11) 0.0074(10) -0.0047(10)
C17 0.0264(12) 0.0331(14) 0.0268(13) 0.0008(11) 0.0047(10) 0.0024(10)
C22 0.0263(13) 0.0363(15) 0.0375(15) -0.0004(12) 0.0101(11) 0.0005(11)
C27 0.0289(13) 0.0362(15) 0.0450(16) 0.0048(13) 0.0121(11) 0.0038(11)
C24 0.0303(14) 0.0316(14) 0.0462(16) -0.0040(12) 0.0115(11) -0.0033(11)
C26 0.0293(14) 0.0339(15) 0.0497(17) 0.0080(13) 0.0106(12) -0.0034(11)
C25 0.0253(13) 0.0397(16) 0.0456(16) -0.0028(13) 0.0100(11) 0.0013(11)

loop_
_atom_type_symbol
_atom_type_description
_atom_type_scat_dispersion_real
_atom_type_scat_dispersion_imag
_atom_type_scat_source
C C 0.0033 0.0016 'International Tables Vol C Tables 4.2.6.8 and 6.1.1.4'
H H 0.0000 0.0000 'International Tables Vol C Tables 4.2.6.8 and 6.1.1.4'
N N 0.0061 0.0033 'International Tables Vol C Tables 4.2.6.8 and 6.1.1.4'
O O 0.0106 0.0060 'International Tables Vol C Tables 4.2.6.8 and 6.1.1.4'

loop_
_geom_angle_atom_site_label_1
_geom_angle_atom_site_label_2
_geom_angle_atom_site_label_3
_geom_angle
C1 O7 C9 121.85(17)
C8 O4 H4O 112(2)
C5 O2 H2O 103(2)
C13 O6 H6O 114.1(19)
C3 O1 H1O 110.3(19)
C12 O5 H5O 111(2)
C8 C9 O7 119.71(19)
C8 C9 C10 128.6(2)
O7 C9 C10 111.72(18)
C1 C6 C5 116.7(2)
C1 C6 C7 120.62(19)
C5 C6 C7 122.70(19)
O4 C8 C9 120.9(2)
O4 C8 C7 117.28(19)
C9 C8 C7 121.8(2)
C11 C10 C15 118.3(2)
C11 C10 C9 121.74(19)
C15 C10 C9 120.0(2)
O3 C7 C6 123.7(2)
O3 C7 C8 120.3(2)
C6 C7 C8 115.96(19)
C5 C4 C3 119.0(2)
C5 C4 H4 120.5
C3 C4 H4 120.5
C12 C11 C10 120.6(2)
C12 C11 H11 119.7
C10 C11 H11 119.7
C13 C14 C15 120.7(2)
C13 C14 H14 119.6
C15 C14 H14 119.6
C1 C2 C3 118.4(2)
C1 C2 H2 120.8
C3 C2 H2 120.8
O2 C5 C4 119.2(2)
O2 C5 C6 119.1(2)
C4 C5 C6 121.7(2)
C14 C15 C10 120.6(2)
C14 C15 H15 119.7
C10 C15 H15 119.7
O5 C12 C11 118.89(19)
O5 C12 C13 119.92(19)
C11 C12 C13 121.2(2)
O1 C3 C2 117.0(2)
O1 C3 C4 121.8(2)
C2 C3 C4 121.2(2)
O6 C13 C14 125.91(19)
O6 C13 C12 115.5(2)
C14 C13 C12 118.6(2)
O7 C1 C2 116.97(19)
O7 C1 C6 120.0(2)
C2 C1 C6 123.1(2)
C16 N1 C20 116.5(2)
C25 N2 C26 116.8(2)
C19 C18 C17 116.9(2)
C19 C18 C21 123.4(2)
C17 C18 C21 119.7(2)
N1 C20 C19 123.7(2)
N1 C20 H20 118.1
C19 C20 H20 118.1
C22 C21 C18 125.8(2)
C22 C21 H21 119.2(17)
C18 C21 H21 115.0(17)
C27 C23 C24 116.8(2)
C27 C23 C22 119.3(2)
C24 C23 C22 123.9(2)
C20 C19 C18 119.5(2)
C20 C19 H19 120.2
C18 C19 H19 120.2
N1 C16 C17 123.7(2)
N1 C16 H16 118.2
C17 C16 H16 118.2
C16 C17 C18 119.7(2)
C16 C17 H17 120.2
C18 C17 H17 120.2
C21 C22 C23 126.0(2)
C21 C22 H22 119.0(15)
C23 C22 H22 114.7(15)
C26 C27 C23 119.8(2)
C26 C27 H27 120.1
C23 C27 H27 120.1
C25 C24 C23 119.6(2)
C25 C24 H24 120.2
C23 C24 H24 120.2
N2 C26 C27 123.7(2)
N2 C26 H26 118.2
C27 C26 H26 118.2
N2 C25 C24 123.4(2)
N2 C25 H25 118.3
C24 C25 H25 118.3

loop_
_geom_bond_atom_site_label_1
_geom_bond_atom_site_label_2
_geom_bond_distance
O7 C1 1.368(2)
O7 C9 1.377(3)
O4 C8 1.355(3)
O4 H4O 0.85(3)
O3 C7 1.256(3)
O2 C5 1.368(3)
O2 H2O 0.98(4)
O6 C13 1.354(3)
O6 H6O 1.01(4)
O1 C3 1.355(3)
O1 H1O 0.86(3)
O5 C12 1.376(3)
O5 H5O 0.97(4)
C9 C8 1.365(3)
C9 C10 1.461(3)
C6 C1 1.400(3)
C6 C5 1.415(3)
C6 C7 1.427(3)
C8 C7 1.447(3)
C10 C11 1.399(3)
C10 C15 1.406(3)
C4 C5 1.374(3)
C4 C3 1.404(3)
C4 H4 0.9500
C11 C12 1.376(3)
C11 H11 0.9500
C14 C13 1.385(3)
C14 C15 1.390(3)
C14 H14 0.9500
C2 C1 1.376(3)
C2 C3 1.386(3)
C2 H2 0.9500
C15 H15 0.9500
C12 C13 1.401(3)
N1 C16 1.340(3)
N1 C20 1.340(3)
N2 C25 1.335(3)
N2 C26 1.336(3)
C18 C19 1.391(3)
C18 C17 1.394(3)
C18 C21 1.470(3)
C20 C19 1.378(3)
C20 H20 0.9500
C21 C22 1.328(4)
C21 H21 0.94(3)
C23 C27 1.388(3)
C23 C24 1.394(3)
C23 C22 1.469(3)
C19 H19 0.9500
C16 C17 1.374(3)
C16 H16 0.9500
C17 H17 0.9500
C22 H22 1.02(3)
C27 C26 1.377(3)
C27 H27 0.9500
C24 C25 1.385(3)
C24 H24 0.9500
C26 H26 0.9500
C25 H25 0.9500

loop_
_geom_hbond_atom_site_label_D
_geom_hbond_atom_site_label_H
_geom_hbond_atom_site_label_A
_geom_hbond_distance_DH
_geom_hbond_distance_HA
_geom_hbond_distance_DA
_geom_hbond_angle_DHA
_geom_hbond_site_symmetry_A
O1 H1O N1 0.86(3) 1.91(3) 2.763(3) 174(3) 4
O4 H4O O3 0.85(3) 2.29(3) 2.705(2) 110(2) .
O4 H4O O5 0.85(3) 1.90(3) 2.690(2) 153(3) 2_554
O5 H5O O2 0.97(4) 1.95(4) 2.797(2) 144(3) 8_465
O6 H6O N2 1.01(4) 1.69(4) 2.663(2) 162(3) 7_455
O2 H2O O3 0.98(4) 1.70(4) 2.617(2) 155(3) .
C4 H4 N1 0.95 2.59 3.287(3) 130.7 4
C11 H11 O4 0.95 2.15 2.821(3) 126.5 .
C20 H20 O3 0.95 2.58 3.294(3) 131.9 7
C24 H24 O4 0.95 2.64 3.521(3) 154.1 5_565
